data_1513852
loop_
_publ_author_name
'Vantomme, Ghislaine'
'Hafezi, Nema'
'Lehn, Jean-Marie'

_publ_section_title
;
 A light-induced reversible phase separation and its coupling to a dynamic
 library of imines
;
_journal_issue 4
_journal_name_full 'Chemical Science'
_journal_page_first 1475
_journal_paper_doi 10.1039/c3sc53130a
_journal_volume 5
_journal_year 2014
_chemical_formula_moiety 'C22 H20 Ca Cl2 N8, C4 H10 O'
_chemical_formula_sum 'C26 H30 Ca Cl2 N8 O'
_chemical_formula_weight 581.56
_chemical_name_systematic
;
 ?
;
_space_group_IT_number 14
_symmetry_cell_setting monoclinic
_symmetry_space_group_name_Hall '-P 2ybc'
_symmetry_space_group_name_H-M 'P 1 21/c 1'
_atom_sites_solution_hydrogens geom
_atom_sites_solution_primary direct
_atom_sites_solution_secondary difmap
_audit_creation_method SHELXL-97
_cell_angle_alpha 90.00
_cell_angle_beta 104.682(3)
_cell_angle_gamma 90.00
_cell_formula_units_Z 4
_cell_length_a 13.9231(9)
_cell_length_b 13.4981(9)
_cell_length_c 15.7366(7)
_cell_measurement_reflns_used 56784
_cell_measurement_temperature 173(2)
_cell_measurement_theta_max 27.485
_cell_measurement_theta_min 0.998
_cell_volume 2860.9(3)
_computing_cell_refinement 'Denzo (Nonius B.V., 1998)'
_computing_data_collection 'Collect (Nonius B.V., 1998)'
_computing_data_reduction 'Denzo (Nonius B.V., 1998)'
_computing_molecular_graphics 'PLATON 98 (Spek, 1998)'
_computing_publication_material 'SHELXL-97 (Sheldrick, 1997)'
_computing_structure_refinement 'SHELXL-97 (Sheldrick, 1997)'
_computing_structure_solution 'SHELXS-97 (Sheldrick, 1997)'
_diffrn_ambient_temperature 173(2)
_diffrn_measured_fraction_theta_full 0.996
_diffrn_measured_fraction_theta_max 0.996
_diffrn_measurement_device_type KappaCCD
_diffrn_measurement_method 'phi and omega scans'
_diffrn_radiation_monochromator graphite
_diffrn_radiation_source 'sealed tube'
_diffrn_radiation_type MoK\a
_diffrn_radiation_wavelength 0.71073
_diffrn_reflns_av_R_equivalents 0.0662
_diffrn_reflns_av_sigmaI/netI 0.0651
_diffrn_reflns_limit_h_max 14
_diffrn_reflns_limit_h_min -18
_diffrn_reflns_limit_k_max 15
_diffrn_reflns_limit_k_min -17
_diffrn_reflns_limit_l_max 20
_diffrn_reflns_limit_l_min -20
_diffrn_reflns_number 24357
_diffrn_reflns_theta_full 27.50
_diffrn_reflns_theta_max 27.50
_diffrn_reflns_theta_min 1.51
_exptl_absorpt_coefficient_mu 0.441
_exptl_absorpt_correction_type none
_exptl_crystal_colour colorless
_exptl_crystal_density_diffrn 1.350
_exptl_crystal_density_method 'not measured'
_exptl_crystal_description block
_exptl_crystal_F_000 1216
_exptl_crystal_size_max 0.40
_exptl_crystal_size_mid 0.26
_exptl_crystal_size_min 0.16
_refine_diff_density_max 0.784
_refine_diff_density_min -0.675
_refine_diff_density_rms 0.129
_refine_ls_extinction_method none
_refine_ls_goodness_of_fit_ref 1.038
_refine_ls_hydrogen_treatment mixed
_refine_ls_matrix_type full
_refine_ls_number_parameters 353
_refine_ls_number_reflns 6550
_refine_ls_number_restraints 0
_refine_ls_restrained_S_all 1.038
_refine_ls_R_factor_all 0.1228
_refine_ls_R_factor_gt 0.0568
_refine_ls_shift/su_max 0.001
_refine_ls_shift/su_mean 0.000
_refine_ls_structure_factor_coef Fsqd
_refine_ls_weighting_details 'calc w=1/[\s^2^(Fo^2^)+(0.0967P)^2^+0.9133P] where P=(Fo^2^+2Fc^2^)/3'
_refine_ls_weighting_scheme calc
_refine_ls_wR_factor_gt 0.1499
_refine_ls_wR_factor_ref 0.1910
_reflns_number_gt 3666
_reflns_number_total 6550
_reflns_threshold_expression I>2\s(I)
_cod_data_source_file c3sc53130a.txt
_cod_data_source_block jmlgv130515
_cod_depositor_comments
;
The following automatic conversions were performed:

'_symmetry_cell_setting' value 'Monoclinic' changed to 'monoclinic'
according to
/usr/data/users/saulius/crontab/automatic-downloads/current/RSC/lib/dictionaries/cif_core.dic
dictionary named 'cif_core.dic' version 2.4.2 from 2011-04-26.

Automatic conversion script
Id: cif_fix_values 2281 2013-09-26 08:29:07Z andrius 
;
_cod_original_sg_symbol_H-M 'P 21/c'
_cod_database_code 1513852

loop_
_symmetry_equiv_pos_as_xyz
'x, y, z'
'-x, y+1/2, -z+1/2'
'-x, -y, -z'
'x, -y-1/2, z-1/2'

loop_
_atom_site_label
_atom_site_type_symbol
_atom_site_fract_x
_atom_site_fract_y
_atom_site_fract_z
_atom_site_U_iso_or_equiv
_atom_site_adp_type
_atom_site_occupancy
_atom_site_symmetry_multiplicity
_atom_site_calc_flag
_atom_site_refinement_flags
C1 C 0.0467(2) 0.3968(3) 0.9256(2) 0.0455(8) Uani 1 1 d .
H1 H 0.0321 0.3756 0.9786 0.055 Uiso 1 1 calc R
C2 C -0.0210(3) 0.4570(3) 0.8708(2) 0.0594(11) Uani 1 1 d .
H2 H -0.0806 0.4768 0.8850 0.071 Uiso 1 1 calc R
C3 C 0.0013(3) 0.4879(3) 0.7934(2) 0.0647(12) Uani 1 1 d .
H3 H -0.0441 0.5287 0.7530 0.078 Uiso 1 1 calc R
C4 C 0.0874(3) 0.4599(3) 0.7760(2) 0.0565(10) Uani 1 1 d .
H4 H 0.1038 0.4816 0.7240 0.068 Uiso 1 1 calc R
C5 C 0.1512(2) 0.3990(3) 0.83532(19) 0.0423(8) Uani 1 1 d .
C6 C 0.3817(2) 0.2831(2) 0.85124(18) 0.0364(8) Uani 1 1 d .
H6 H 0.3933 0.3040 0.7970 0.044 Uiso 1 1 calc R
C7 C 0.4518(2) 0.2190(3) 0.9096(2) 0.0395(8) Uani 1 1 d .
C8 C 0.5385(3) 0.1884(3) 0.8861(2) 0.0539(10) Uani 1 1 d .
H8 H 0.5510 0.2093 0.8322 0.065 Uiso 1 1 calc R
C9 C 0.6046(3) 0.1276(3) 0.9426(3) 0.0647(12) Uani 1 1 d .
H9 H 0.6631 0.1051 0.9281 0.078 Uiso 1 1 calc R
C10 C 0.5846(3) 0.1003(3) 1.0202(3) 0.0597(11) Uani 1 1 d .
H10 H 0.6295 0.0592 1.0607 0.072 Uiso 1 1 calc R
C11 C 0.4979(2) 0.1334(3) 1.0386(2) 0.0490(9) Uani 1 1 d .
H11 H 0.4848 0.1138 1.0925 0.059 Uiso 1 1 calc R
C12 C 0.4305(2) 0.4113(3) 1.0763(2) 0.0436(8) Uani 1 1 d .
H12 H 0.4473 0.3930 1.0236 0.052 Uiso 1 1 calc R
C13 C 0.4910(3) 0.4764(3) 1.1309(2) 0.0524(10) Uani 1 1 d .
H13 H 0.5479 0.5031 1.1163 0.063 Uiso 1 1 calc R
C14 C 0.4675(3) 0.5029(3) 1.2083(2) 0.0533(10) Uani 1 1 d .
H14 H 0.5094 0.5468 1.2483 0.064 Uiso 1 1 calc R
C15 C 0.3852(3) 0.4661(3) 1.2264(2) 0.0459(9) Uani 1 1 d .
H15 H 0.3675 0.4842 1.2788 0.055 Uiso 1 1 calc R
C16 C 0.3263(2) 0.4005(2) 1.16625(18) 0.0350(7) Uani 1 1 d .
C17 C 0.1034(2) 0.2695(3) 1.14444(19) 0.0384(8) Uani 1 1 d .
H17 H 0.0890 0.2862 1.1985 0.046 Uiso 1 1 calc R
C18 C 0.0376(2) 0.2056(2) 1.0824(2) 0.0375(8) Uani 1 1 d .
C19 C -0.0540(2) 0.1770(3) 1.0971(2) 0.0495(9) Uani 1 1 d .
H19 H -0.0719 0.1973 1.1489 0.059 Uiso 1 1 calc R
C20 C -0.1173(3) 0.1192(3) 1.0354(3) 0.0570(10) Uani 1 1 d .
H20 H -0.1788 0.0979 1.0447 0.068 Uiso 1 1 calc R
C21 C -0.0908(2) 0.0928(3) 0.9605(3) 0.0527(10) Uani 1 1 d .
H21 H -0.1340 0.0544 0.9163 0.063 Uiso 1 1 calc R
C22 C 0.0014(2) 0.1240(3) 0.9508(2) 0.0460(9) Uani 1 1 d .
H22 H 0.0200 0.1052 0.8990 0.055 Uiso 1 1 calc R
C23 C 0.7644(4) 0.2191(5) 0.2654(3) 0.116(2) Uani 1 1 d .
H23A H 0.7657 0.1558 0.2353 0.174 Uiso 1 1 calc R
H23B H 0.7297 0.2107 0.3119 0.174 Uiso 1 1 calc R
H23C H 0.8326 0.2413 0.2913 0.174 Uiso 1 1 calc R
C24 C 0.7118(4) 0.2941(5) 0.2014(3) 0.0895(16) Uani 1 1 d .
H24A H 0.6427 0.2722 0.1755 0.107 Uiso 1 1 calc R
H24B H 0.7094 0.3579 0.2318 0.107 Uiso 1 1 calc R
C25 C 0.7148(3) 0.3715(4) 0.0665(3) 0.0776(13) Uani 1 1 d .
H25A H 0.7060 0.4370 0.0917 0.093 Uiso 1 1 calc R
H25B H 0.6482 0.3453 0.0373 0.093 Uiso 1 1 calc R
C26 C 0.7727(3) 0.3831(4) 0.0013(3) 0.0772(13) Uani 1 1 d .
H26A H 0.8414 0.3999 0.0311 0.116 Uiso 1 1 calc R
H26B H 0.7439 0.4362 -0.0397 0.116 Uiso 1 1 calc R
H26C H 0.7715 0.3210 -0.0312 0.116 Uiso 1 1 calc R
N1 N 0.13230(18) 0.3655(2) 0.90978(15) 0.0383(6) Uani 1 1 d .
N2 N 0.2400(2) 0.3701(2) 0.81738(17) 0.0439(7) Uani 1 1 d .
N3 N 0.30318(18) 0.3116(2) 0.87375(14) 0.0340(6) Uani 1 1 d .
N4 N 0.43178(18) 0.1913(2) 0.98477(16) 0.0375(6) Uani 1 1 d .
N5 N 0.34867(18) 0.37136(19) 1.09234(15) 0.0344(6) Uani 1 1 d .
N6 N 0.2417(2) 0.3641(2) 1.18408(16) 0.0411(7) Uani 1 1 d .
N7 N 0.18209(17) 0.30350(19) 1.12555(14) 0.0322(6) Uani 1 1 d .
N8 N 0.06520(17) 0.1787(2) 1.01040(16) 0.0369(6) Uani 1 1 d .
O1 O 0.7614(2) 0.3072(2) 0.13402(17) 0.0727(8) Uani 1 1 d .
Cl1 Cl 0.20842(5) 0.08800(6) 0.87069(4) 0.0363(2) Uani 1 1 d .
Cl2 Cl 0.30193(6) 0.09345(7) 1.13682(4) 0.0424(2) Uani 1 1 d .
Ca1 Ca 0.24720(4) 0.22947(5) 1.00095(3) 0.02714(18) Uani 1 1 d .
H2N H 0.254(2) 0.384(2) 0.763(2) 0.043(9) Uiso 1 1 d .
H6N H 0.230(2) 0.377(2) 1.236(2) 0.042(9) Uiso 1 1 d .

loop_
_atom_site_aniso_label
_atom_site_aniso_U_11
_atom_site_aniso_U_22
_atom_site_aniso_U_33
_atom_site_aniso_U_23
_atom_site_aniso_U_13
_atom_site_aniso_U_12
C1 0.049(2) 0.043(2) 0.0428(18) 0.0070(16) 0.0078(15) 0.0082(17)
C2 0.050(2) 0.060(3) 0.061(2) 0.000(2) -0.0001(18) 0.015(2)
C3 0.075(3) 0.061(3) 0.044(2) 0.0111(19) -0.0125(19) 0.019(2)
C4 0.064(3) 0.061(3) 0.0366(18) 0.0112(17) -0.0005(17) 0.010(2)
C5 0.055(2) 0.038(2) 0.0264(16) 0.0014(14) -0.0033(14) -0.0038(17)
C6 0.0402(18) 0.045(2) 0.0305(15) -0.0075(14) 0.0203(13) -0.0126(15)
C7 0.0340(17) 0.044(2) 0.0435(18) -0.0161(16) 0.0155(14) -0.0101(15)
C8 0.045(2) 0.065(3) 0.062(2) -0.024(2) 0.0310(18) -0.015(2)
C9 0.040(2) 0.060(3) 0.100(3) -0.022(2) 0.028(2) 0.004(2)
C10 0.0353(19) 0.062(3) 0.082(3) -0.003(2) 0.0164(18) 0.0067(18)
C11 0.0303(17) 0.053(2) 0.062(2) -0.0041(19) 0.0084(15) 0.0054(17)
C12 0.048(2) 0.044(2) 0.0394(18) -0.0072(16) 0.0137(15) -0.0063(17)
C13 0.048(2) 0.058(3) 0.052(2) -0.0042(19) 0.0150(16) -0.0162(19)
C14 0.060(2) 0.055(3) 0.0405(19) -0.0131(17) 0.0041(16) -0.017(2)
C15 0.055(2) 0.050(2) 0.0314(16) -0.0065(15) 0.0083(15) -0.0047(18)
C16 0.0396(17) 0.034(2) 0.0285(15) 0.0003(13) 0.0042(13) 0.0026(15)
C17 0.0413(18) 0.047(2) 0.0327(16) 0.0089(15) 0.0201(14) 0.0112(16)
C18 0.0321(16) 0.040(2) 0.0440(18) 0.0113(15) 0.0162(14) 0.0063(15)
C19 0.0392(19) 0.057(3) 0.058(2) 0.0190(19) 0.0237(16) 0.0083(18)
C20 0.0324(18) 0.056(3) 0.083(3) 0.021(2) 0.0154(18) -0.0065(18)
C21 0.0309(18) 0.046(2) 0.078(3) 0.0027(19) 0.0078(17) -0.0049(16)
C22 0.0321(17) 0.049(2) 0.057(2) -0.0023(17) 0.0109(15) -0.0021(16)
C23 0.110(4) 0.165(6) 0.082(4) 0.028(4) 0.042(3) 0.006(4)
C24 0.078(3) 0.119(5) 0.080(3) 0.005(3) 0.037(3) 0.005(3)
C25 0.072(3) 0.070(3) 0.083(3) -0.006(3) 0.007(2) 0.009(3)
C26 0.095(3) 0.062(3) 0.081(3) 0.014(2) 0.033(3) 0.010(3)
N1 0.0396(15) 0.0408(18) 0.0312(13) 0.0043(12) 0.0027(11) 0.0042(13)
N2 0.0507(17) 0.053(2) 0.0299(14) 0.0077(13) 0.0135(12) 0.0019(15)
N3 0.0392(14) 0.0373(17) 0.0252(12) -0.0023(11) 0.0074(10) -0.0072(12)
N4 0.0318(14) 0.0424(18) 0.0405(14) -0.0092(12) 0.0131(11) -0.0040(12)
N5 0.0372(14) 0.0372(17) 0.0286(13) -0.0033(11) 0.0082(10) -0.0033(12)
N6 0.0460(16) 0.053(2) 0.0261(14) -0.0073(13) 0.0122(12) -0.0009(14)
N7 0.0363(14) 0.0358(16) 0.0262(12) 0.0024(11) 0.0108(10) 0.0071(12)
N8 0.0305(13) 0.0404(17) 0.0403(14) 0.0010(12) 0.0099(11) 0.0019(12)
O1 0.0683(18) 0.084(2) 0.0697(18) 0.0056(16) 0.0238(14) 0.0117(17)
Cl1 0.0401(4) 0.0426(5) 0.0278(4) -0.0049(3) 0.0116(3) -0.0100(4)
Cl2 0.0510(5) 0.0513(6) 0.0279(4) 0.0066(3) 0.0155(3) 0.0191(4)
Ca1 0.0267(3) 0.0340(4) 0.0214(3) 0.0000(2) 0.0073(2) 0.0005(3)

loop_
_atom_type_symbol
_atom_type_description
_atom_type_scat_dispersion_real
_atom_type_scat_dispersion_imag
_atom_type_scat_source
C C 0.0033 0.0016 'International Tables Vol C Tables 4.2.6.8 and 6.1.1.4'
H H 0.0000 0.0000 'International Tables Vol C Tables 4.2.6.8 and 6.1.1.4'
N N 0.0061 0.0033 'International Tables Vol C Tables 4.2.6.8 and 6.1.1.4'
O O 0.0106 0.0060 'International Tables Vol C Tables 4.2.6.8 and 6.1.1.4'
Cl Cl 0.1484 0.1585 'International Tables Vol C Tables 4.2.6.8 and 6.1.1.4'
Ca Ca 0.2262 0.3064 'International Tables Vol C Tables 4.2.6.8 and 6.1.1.4'

loop_
_geom_angle_atom_site_label_1
_geom_angle_atom_site_label_2
_geom_angle_atom_site_label_3
_geom_angle
N1 C1 C2 124.7(3)
N1 C1 H1 117.6
C2 C1 H1 117.6
C1 C2 C3 117.2(4)
C1 C2 H2 121.4
C3 C2 H2 121.4
C4 C3 C2 120.0(3)
C4 C3 H3 120.0
C2 C3 H3 120.0
C3 C4 C5 118.7(3)
C3 C4 H4 120.6
C5 C4 H4 120.6
N1 C5 C4 123.6(3)
N1 C5 N2 117.6(3)
C4 C5 N2 118.7(3)
N3 C6 C7 119.1(3)
N3 C6 H6 120.4
C7 C6 H6 120.4
N4 C7 C8 122.3(3)
N4 C7 C6 118.1(3)
C8 C7 C6 119.6(3)
C9 C8 C7 118.8(3)
C9 C8 H8 120.6
C7 C8 H8 120.6
C10 C9 C8 118.9(3)
C10 C9 H9 120.6
C8 C9 H9 120.6
C9 C10 C11 119.0(4)
C9 C10 H10 120.5
C11 C10 H10 120.5
N4 C11 C10 123.7(3)
N4 C11 H11 118.2
C10 C11 H11 118.2
N5 C12 C13 124.0(3)
N5 C12 H12 118.0
C13 C12 H12 118.0
C12 C13 C14 118.4(3)
C12 C13 H13 120.8
C14 C13 H13 120.8
C15 C14 C13 119.7(3)
C15 C14 H14 120.1
C13 C14 H14 120.1
C14 C15 C16 118.3(3)
C14 C15 H15 120.8
C16 C15 H15 120.8
N5 C16 N6 118.3(3)
N5 C16 C15 123.3(3)
N6 C16 C15 118.4(3)
N7 C17 C18 119.2(3)
N7 C17 H17 120.4
C18 C17 H17 120.4
N8 C18 C19 122.2(3)
N8 C18 C17 117.8(3)
C19 C18 C17 120.0(3)
C20 C19 C18 119.0(3)
C20 C19 H19 120.5
C18 C19 H19 120.5
C21 C20 C19 119.4(3)
C21 C20 H20 120.3
C19 C20 H20 120.3
C20 C21 C22 118.2(3)
C20 C21 H21 120.9
C22 C21 H21 120.9
N8 C22 C21 123.7(3)
N8 C22 H22 118.2
C21 C22 H22 118.2
C24 C23 H23A 109.5
C24 C23 H23B 109.5
H23A C23 H23B 109.5
C24 C23 H23C 109.5
H23A C23 H23C 109.5
H23B C23 H23C 109.5
O1 C24 C23 110.1(4)
O1 C24 H24A 109.6
C23 C24 H24A 109.6
O1 C24 H24B 109.6
C23 C24 H24B 109.6
H24A C24 H24B 108.2
O1 C25 C26 111.6(4)
O1 C25 H25A 109.3
C26 C25 H25A 109.3
O1 C25 H25B 109.3
C26 C25 H25B 109.3
H25A C25 H25B 108.0
C25 C26 H26A 109.5
C25 C26 H26B 109.5
H26A C26 H26B 109.5
C25 C26 H26C 109.5
H26A C26 H26C 109.5
H26B C26 H26C 109.5
C5 N1 C1 115.8(3)
C5 N1 Ca1 119.2(2)
C1 N1 Ca1 124.5(2)
N3 N2 C5 120.0(2)
N3 N2 H2N 117.8(19)
C5 N2 H2N 121.7(19)
C6 N3 N2 117.0(2)
C6 N3 Ca1 122.0(2)
N2 N3 Ca1 119.46(18)
C11 N4 C7 117.4(3)
C11 N4 Ca1 125.0(2)
C7 N4 Ca1 116.6(2)
C16 N5 C12 116.2(3)
C16 N5 Ca1 119.1(2)
C12 N5 Ca1 124.23(19)
N7 N6 C16 119.4(2)
N7 N6 H6N 121(2)
C16 N6 H6N 119(2)
C17 N7 N6 118.0(2)
C17 N7 Ca1 121.5(2)
N6 N7 Ca1 118.91(17)
C18 N8 C22 117.5(3)
C18 N8 Ca1 117.4(2)
C22 N8 Ca1 125.0(2)
C25 O1 C24 115.2(3)
N7 Ca1 N3 131.46(9)
N7 Ca1 N5 62.32(8)
N3 Ca1 N5 83.29(8)
N7 Ca1 N1 81.95(8)
N3 Ca1 N1 62.25(8)
N5 Ca1 N1 87.54(9)
N7 Ca1 N8 62.09(8)
N3 Ca1 N8 129.29(8)
N5 Ca1 N8 123.50(8)
N1 Ca1 N8 75.69(8)
N7 Ca1 N4 132.64(8)
N3 Ca1 N4 61.67(8)
N5 Ca1 N4 78.16(8)
N1 Ca1 N4 123.24(8)
N8 Ca1 N4 154.00(9)
N7 Ca1 Cl1 143.09(6)
N3 Ca1 Cl1 76.17(6)
N5 Ca1 Cl1 154.58(6)
N1 Ca1 Cl1 95.82(6)
N8 Ca1 Cl1 81.57(6)
N4 Ca1 Cl1 78.98(6)
N7 Ca1 Cl2 75.51(6)
N3 Ca1 Cl2 143.68(6)
N5 Ca1 Cl2 93.26(6)
N1 Ca1 Cl2 153.99(6)
N8 Ca1 Cl2 82.31(6)
N4 Ca1 Cl2 82.19(6)
Cl1 Ca1 Cl2 94.50(3)

loop_
_geom_bond_atom_site_label_1
_geom_bond_atom_site_label_2
_geom_bond_distance
C1 N1 1.346(4)
C1 C2 1.371(5)
C1 H1 0.9500
C2 C3 1.395(5)
C2 H2 0.9500
C3 C4 1.350(5)
C3 H3 0.9500
C4 C5 1.385(5)
C4 H4 0.9500
C5 N1 1.342(4)
C5 N2 1.391(4)
C6 N3 1.290(4)
C6 C7 1.446(5)
C6 H6 0.9500
C7 N4 1.336(4)
C7 C8 1.410(4)
C8 C9 1.377(6)
C8 H8 0.9500
C9 C10 1.369(6)
C9 H9 0.9500
C10 C11 1.385(4)
C10 H10 0.9500
C11 N4 1.334(4)
C11 H11 0.9500
C12 N5 1.341(4)
C12 C13 1.362(5)
C12 H12 0.9500
C13 C14 1.384(5)
C13 H13 0.9500
C14 C15 1.344(5)
C14 H14 0.9500
C15 C16 1.400(4)
C15 H15 0.9500
C16 N5 1.337(4)
C16 N6 1.370(4)
C17 N7 1.291(4)
C17 C18 1.443(5)
C17 H17 0.9500
C18 N8 1.336(4)
C18 C19 1.406(4)
C19 C20 1.376(5)
C19 H19 0.9500
C20 C21 1.369(5)
C20 H20 0.9500
C21 C22 1.396(4)
C21 H21 0.9500
C22 N8 1.339(4)
C22 H22 0.9500
C23 C24 1.484(8)
C23 H23A 0.9800
C23 H23B 0.9800
C23 H23C 0.9800
C24 O1 1.415(5)
C24 H24A 0.9900
C24 H24B 0.9900
C25 O1 1.398(5)
C25 C26 1.465(5)
C25 H25A 0.9900
C25 H25B 0.9900
C26 H26A 0.9800
C26 H26B 0.9800
C26 H26C 0.9800
N1 Ca1 2.613(3)
N2 N3 1.337(4)
N2 H2N 0.95(3)
N3 Ca1 2.576(2)
N4 Ca1 2.696(2)
N5 Ca1 2.589(3)
N6 N7 1.348(4)
N6 H6N 0.90(3)
N7 Ca1 2.562(2)
N8 Ca1 2.665(2)
Cl1 Ca1 2.7529(9)
Cl2 Ca1 2.7744(9)

loop_
_geom_hbond_atom_site_label_D
_geom_hbond_atom_site_label_H
_geom_hbond_atom_site_label_A
_geom_hbond_distance_DH
_geom_hbond_distance_HA
_geom_hbond_distance_DA
_geom_hbond_angle_DHA
_geom_hbond_site_symmetry_A
N2 H2N Cl2 0.95(3) 2.27(3) 3.210(3) 174(3) 4_565
N6 H6N Cl1 0.90(3) 2.26(3) 3.154(3) 177(3) 4_566

loop_
_geom_torsion_atom_site_label_1
_geom_torsion_atom_site_label_2
_geom_torsion_atom_site_label_3
_geom_torsion_atom_site_label_4
_geom_torsion
N1 C1 C2 C3 -0.2(6)
C1 C2 C3 C4 -1.2(6)
C2 C3 C4 C5 1.2(6)
C3 C4 C5 N1 0.2(6)
C3 C4 C5 N2 -180.0(4)
N3 C6 C7 N4 0.4(5)
N3 C6 C7 C8 -179.2(3)
N4 C7 C8 C9 0.1(5)
C6 C7 C8 C9 179.7(3)
C7 C8 C9 C10 -0.9(6)
C8 C9 C10 C11 0.9(6)
C9 C10 C11 N4 -0.1(6)
N5 C12 C13 C14 0.6(6)
C12 C13 C14 C15 -1.7(6)
C13 C14 C15 C16 0.9(6)
C14 C15 C16 N5 1.2(5)
C14 C15 C16 N6 -179.1(3)
N7 C17 C18 N8 4.8(4)
N7 C17 C18 C19 -172.7(3)
N8 C18 C19 C20 0.1(5)
C17 C18 C19 C20 177.5(3)
C18 C19 C20 C21 -1.4(5)
C19 C20 C21 C22 1.6(6)
C20 C21 C22 N8 -0.4(6)
C4 C5 N1 C1 -1.5(5)
N2 C5 N1 C1 178.7(3)
C4 C5 N1 Ca1 170.4(3)
N2 C5 N1 Ca1 -9.5(4)
C2 C1 N1 C5 1.5(5)
C2 C1 N1 Ca1 -169.9(3)
N1 C5 N2 N3 -0.5(5)
C4 C5 N2 N3 179.7(3)
C7 C6 N3 N2 -179.4(3)
C7 C6 N3 Ca1 -13.6(4)
C5 N2 N3 C6 176.4(3)
C5 N2 N3 Ca1 10.3(4)
C10 C11 N4 C7 -0.7(5)
C10 C11 N4 Ca1 167.6(3)
C8 C7 N4 C11 0.7(5)
C6 C7 N4 C11 -179.0(3)
C8 C7 N4 Ca1 -168.6(2)
C6 C7 N4 Ca1 11.8(4)
N6 C16 N5 C12 178.0(3)
C15 C16 N5 C12 -2.2(5)
N6 C16 N5 Ca1 -9.2(4)
C15 C16 N5 Ca1 170.5(2)
C13 C12 N5 C16 1.4(5)
C13 C12 N5 Ca1 -171.0(3)
N5 C16 N6 N7 -2.5(4)
C15 C16 N6 N7 177.8(3)
C18 C17 N7 N6 179.1(3)
C18 C17 N7 Ca1 -15.1(4)
C16 N6 N7 C17 179.3(3)
C16 N6 N7 Ca1 13.1(4)
C19 C18 N8 C22 1.1(5)
C17 C18 N8 C22 -176.4(3)
C19 C18 N8 Ca1 -175.5(2)
C17 C18 N8 Ca1 7.0(4)
C21 C22 N8 C18 -0.9(5)
C21 C22 N8 Ca1 175.4(3)
C26 C25 O1 C24 178.1(4)
C23 C24 O1 C25 175.9(5)
C17 N7 Ca1 N3 132.1(2)
N6 N7 Ca1 N3 -62.3(2)
C17 N7 Ca1 N5 -177.7(2)
N6 N7 Ca1 N5 -12.01(19)
C17 N7 Ca1 N1 90.9(2)
N6 N7 Ca1 N1 -103.5(2)
C17 N7 Ca1 N8 12.8(2)
N6 N7 Ca1 N8 178.5(2)
C17 N7 Ca1 N4 -140.7(2)
N6 N7 Ca1 N4 25.0(3)
C17 N7 Ca1 Cl1 1.9(3)
N6 N7 Ca1 Cl1 167.56(16)
C17 N7 Ca1 Cl2 -76.1(2)
N6 N7 Ca1 Cl2 89.6(2)
C6 N3 Ca1 N7 136.9(2)
N2 N3 Ca1 N7 -57.7(2)
C6 N3 Ca1 N5 93.7(2)
N2 N3 Ca1 N5 -100.9(2)
C6 N3 Ca1 N1 -175.6(3)
N2 N3 Ca1 N1 -10.2(2)
C6 N3 Ca1 N8 -137.9(2)
N2 N3 Ca1 N8 27.5(3)
C6 N3 Ca1 N4 13.5(2)
N2 N3 Ca1 N4 178.9(2)
C6 N3 Ca1 Cl1 -71.2(2)
N2 N3 Ca1 Cl1 94.1(2)
C6 N3 Ca1 Cl2 7.3(3)
N2 N3 Ca1 Cl2 172.70(17)
C16 N5 Ca1 N7 10.8(2)
C12 N5 Ca1 N7 -177.0(3)
C16 N5 Ca1 N3 155.4(2)
C12 N5 Ca1 N3 -32.5(2)
C16 N5 Ca1 N1 93.0(2)
C12 N5 Ca1 N1 -94.8(2)
C16 N5 Ca1 N8 22.0(2)
C12 N5 Ca1 N8 -165.9(2)
C16 N5 Ca1 N4 -142.2(2)
C12 N5 Ca1 N4 29.9(2)
C16 N5 Ca1 Cl1 -168.56(16)
C12 N5 Ca1 Cl1 3.6(3)
C16 N5 Ca1 Cl2 -60.9(2)
C12 N5 Ca1 Cl2 111.2(2)
C5 N1 Ca1 N7 156.1(2)
C1 N1 Ca1 N7 -32.8(3)
C5 N1 Ca1 N3 10.0(2)
C1 N1 Ca1 N3 -178.9(3)
C5 N1 Ca1 N5 93.7(2)
C1 N1 Ca1 N5 -95.1(3)
C5 N1 Ca1 N8 -140.7(2)
C1 N1 Ca1 N8 30.4(3)
C5 N1 Ca1 N4 19.6(3)
C1 N1 Ca1 N4 -169.3(2)
C5 N1 Ca1 Cl1 -61.0(2)
C1 N1 Ca1 Cl1 110.1(3)
C5 N1 Ca1 Cl2 -173.88(17)
C1 N1 Ca1 Cl2 -2.8(3)
C18 N8 Ca1 N7 -9.7(2)
C22 N8 Ca1 N7 174.0(3)
C18 N8 Ca1 N3 -132.0(2)
C22 N8 Ca1 N3 51.7(3)
C18 N8 Ca1 N5 -20.8(3)
C22 N8 Ca1 N5 162.8(2)
C18 N8 Ca1 N1 -98.0(2)
C22 N8 Ca1 N1 85.7(3)
C18 N8 Ca1 N4 121.8(2)
C22 N8 Ca1 N4 -54.5(3)
C18 N8 Ca1 Cl1 163.7(2)
C22 N8 Ca1 Cl1 -12.6(3)
C18 N8 Ca1 Cl2 68.0(2)
C22 N8 Ca1 Cl2 -108.3(3)
C11 N4 Ca1 N7 57.5(3)
C7 N4 Ca1 N7 -134.2(2)
C11 N4 Ca1 N3 179.2(3)
C7 N4 Ca1 N3 -12.5(2)
C11 N4 Ca1 N5 90.5(3)
C7 N4 Ca1 N5 -101.2(2)
C11 N4 Ca1 N1 169.5(2)
C7 N4 Ca1 N1 -22.2(3)
C11 N4 Ca1 N8 -58.4(3)
C7 N4 Ca1 N8 109.9(3)
C11 N4 Ca1 Cl1 -100.7(3)
C7 N4 Ca1 Cl1 67.6(2)
C11 N4 Ca1 Cl2 -4.5(3)
C7 N4 Ca1 Cl2 163.8(2)
